data_4517129
loop_
_publ_author_name
'Zhang, Min'
'Luo, Anping'
'Shi, Yang'
'Su, Rongchuan'
'Yang, Yudong'
'You, Jingsong'

_publ_section_title
;
 F+ Reagent-Promoted Pd-Catalyzed C7--H Arylation of 1-Naphthamides
;
_journal_name_full 'ACS Catalysis'
_journal_page_first 11802
_journal_paper_doi 10.1021/acscatal.9b04352
_journal_year 2019
_chemical_formula_moiety 'C15 H17 N O'
_chemical_formula_sum 'C15 H17 N O'
_chemical_formula_weight 227.29
_space_group_crystal_system monoclinic
_space_group_IT_number 14
_space_group_name_Hall '-P 2ybc'
_space_group_name_H-M_alt 'P 1 21/c 1'
_atom_sites_solution_hydrogens geom
_atom_sites_solution_primary direct
_audit_creation_date 2019-04-23
_audit_creation_method
;
Olex2 1.2
(compiled 2016.02.19 svn.r3266 for OlexSys, GUI svn.r5155)
;
_cell_angle_alpha 90
_cell_angle_beta 93.622(3)
_cell_angle_gamma 90
_cell_formula_units_Z 4
_cell_length_a 11.0739(4)
_cell_length_b 11.3132(4)
_cell_length_c 10.2916(3)
_cell_measurement_reflns_used 2691
_cell_measurement_temperature 296.0(5)
_cell_measurement_theta_max 72.4290
_cell_measurement_theta_min 5.8180
_cell_volume 1286.77(8)
_computing_cell_refinement
;
CrysAlisPro, Agilent Technologies,
Version 1.171.37.35 (release 13-08-2014 CrysAlis171 .NET)
(compiled Aug 13 2014,18:06:01)
;
_computing_data_collection
;
CrysAlisPro, Agilent Technologies,
Version 1.171.37.35 (release 13-08-2014 CrysAlis171 .NET)
(compiled Aug 13 2014,18:06:01)
;
_computing_data_reduction
;
CrysAlisPro, Agilent Technologies,
Version 1.171.37.35 (release 13-08-2014 CrysAlis171 .NET)
(compiled Aug 13 2014,18:06:01)
;
_computing_molecular_graphics 'Olex2 (Dolomanov et al., 2009)'
_computing_publication_material 'Olex2 (Dolomanov et al., 2009)'
_computing_structure_refinement 'ShelXL (Sheldrick, 2015)'
_computing_structure_solution 'ShelXT (Sheldrick, 2015)'
_diffrn_ambient_environment air
_diffrn_ambient_temperature 296.0(5)
_diffrn_detector 'CCD plate'
_diffrn_detector_area_resol_mean 15.9595
_diffrn_detector_type EosS2
_diffrn_measured_fraction_theta_full 0.999
_diffrn_measured_fraction_theta_max 0.985
_diffrn_measurement_details
;
#__ type_ start__ end____ width___ exp.time_
  1 omega   23.00   90.00   1.0000    1.3900
omega____ theta____ kappa____ phi______ frames
    -       36.2921 -125.0000 -180.0000 67

#__ type_ start__ end____ width___ exp.time_
  2 omega  -31.00   63.00   1.0000    1.3900
omega____ theta____ kappa____ phi______ frames
    -       36.2921  -77.0000  150.0000 94

#__ type_ start__ end____ width___ exp.time_
  3 omega  -33.00   55.00   1.0000    1.3900
omega____ theta____ kappa____ phi______ frames
    -       36.2921  -38.0000  120.0000 88

#__ type_ start__ end____ width___ exp.time_
  4 omega    1.00   75.00   1.0000    1.3900
omega____ theta____ kappa____ phi______ frames
    -       36.2921  -99.0000   60.0000 74

#__ type_ start__ end____ width___ exp.time_
  5 omega   20.00  104.00   1.0000    1.3900
omega____ theta____ kappa____ phi______ frames
    -       36.2921   57.0000   30.0000 84

#__ type_ start__ end____ width___ exp.time_
  6 omega  -31.00   53.00   1.0000    1.3900
omega____ theta____ kappa____ phi______ frames
    -       36.2921  -57.0000  -90.0000 84

#__ type_ start__ end____ width___ exp.time_
  7 omega   38.00   91.00   1.0000    5.5700
omega____ theta____ kappa____ phi______ frames
    -      108.0000  -30.0000 -150.0000 53

#__ type_ start__ end____ width___ exp.time_
  8 omega   39.00  109.00   1.0000    5.5700
omega____ theta____ kappa____ phi______ frames
    -      108.0000  -94.0000   30.0000 70

#__ type_ start__ end____ width___ exp.time_
  9 omega   38.00  116.00   1.0000    5.5700
omega____ theta____ kappa____ phi______ frames
    -      108.0000 -111.0000   90.0000 78

#__ type_ start__ end____ width___ exp.time_
 10 omega  100.00  178.00   1.0000    5.5700
omega____ theta____ kappa____ phi______ frames
    -      108.0000  111.0000  -60.0000 78

#__ type_ start__ end____ width___ exp.time_
 11 omega   38.00   91.00   1.0000    5.5700
omega____ theta____ kappa____ phi______ frames
    -      108.0000  -30.0000 -120.0000 53

#__ type_ start__ end____ width___ exp.time_
 12 omega   38.00   91.00   1.0000    5.5700
omega____ theta____ kappa____ phi______ frames
    -      108.0000  -30.0000  120.0000 53

#__ type_ start__ end____ width___ exp.time_
 13 omega   39.00  109.00   1.0000    5.5700
omega____ theta____ kappa____ phi______ frames
    -      108.0000  -94.0000  150.0000 70

#__ type_ start__ end____ width___ exp.time_
 14 omega   90.00  175.00   1.0000    5.5700
omega____ theta____ kappa____ phi______ frames
    -      108.0000   61.0000 -180.0000 85

#__ type_ start__ end____ width___ exp.time_
 15 omega   41.00  126.00   1.0000    5.5700
omega____ theta____ kappa____ phi______ frames
    -      108.0000  -61.0000    0.0000 85

#__ type_ start__ end____ width___ exp.time_
 16 omega   90.00  175.00   1.0000    5.5700
omega____ theta____ kappa____ phi______ frames
    -      108.0000   61.0000  120.0000 85

#__ type_ start__ end____ width___ exp.time_
 17 omega   10.00   63.00   1.0000    1.3900
omega____ theta____ kappa____ phi______ frames
    -       36.2921   77.0000 -150.0000 53
;
_diffrn_measurement_device 'four-circle diffractometer'
_diffrn_measurement_device_type 'New Gemini, Dual, Cu at zero, EosS2'
_diffrn_measurement_method '\w scans'
_diffrn_orient_matrix_UB_11 0.1272632000
_diffrn_orient_matrix_UB_12 -0.0538981000
_diffrn_orient_matrix_UB_13 -0.0057156000
_diffrn_orient_matrix_UB_21 0.0553691000
_diffrn_orient_matrix_UB_22 0.1250063000
_diffrn_orient_matrix_UB_23 0.0027725000
_diffrn_orient_matrix_UB_31 0.0126206000
_diffrn_orient_matrix_UB_32 -0.0043669000
_diffrn_orient_matrix_UB_33 0.1498652000
_diffrn_radiation_monochromator graphite
_diffrn_radiation_probe x-ray
_diffrn_radiation_type CuK\a
_diffrn_radiation_wavelength 1.54184
_diffrn_reflns_av_R_equivalents 0.0314
_diffrn_reflns_av_unetI/netI 0.0269
_diffrn_reflns_Laue_measured_fraction_full 0.999
_diffrn_reflns_Laue_measured_fraction_max 0.985
_diffrn_reflns_limit_h_max 13
_diffrn_reflns_limit_h_min -13
_diffrn_reflns_limit_k_max 12
_diffrn_reflns_limit_k_min -13
_diffrn_reflns_limit_l_max 12
_diffrn_reflns_limit_l_min -9
_diffrn_reflns_number 7299
_diffrn_reflns_point_group_measured_fraction_full 0.999
_diffrn_reflns_point_group_measured_fraction_max 0.985
_diffrn_reflns_theta_full 67.684
_diffrn_reflns_theta_max 72.639
_diffrn_reflns_theta_min 5.818
_diffrn_source 'Enhance (Cu) X-ray Source'
_exptl_absorpt_coefficient_mu 0.571
_exptl_absorpt_correction_T_max 1.00000
_exptl_absorpt_correction_T_min 0.80406
_exptl_absorpt_correction_type multi-scan
_exptl_absorpt_process_details
;
CrysAlisPro, Agilent Technologies,
Version 1.171.37.35 (release 13-08-2014 CrysAlis171 .NET)
(compiled Aug 13 2014,18:06:01)
Empirical absorption correction using spherical harmonics,
 implemented in SCALE3 ABSPACK scaling algorithm.
;
_exptl_crystal_colour 'clear light colourless'
_exptl_crystal_colour_lustre clear
_exptl_crystal_colour_modifier light
_exptl_crystal_colour_primary colourless
_exptl_crystal_density_diffrn 1.173
_exptl_crystal_description needle
_exptl_crystal_F_000 488
_exptl_crystal_size_max 0.75
_exptl_crystal_size_mid 0.35
_exptl_crystal_size_min 0.3
_refine_diff_density_max 0.241
_refine_diff_density_min -0.336
_refine_diff_density_rms 0.070
_refine_ls_extinction_method none
_refine_ls_goodness_of_fit_ref 1.039
_refine_ls_hydrogen_treatment constr
_refine_ls_matrix_type full
_refine_ls_number_parameters 157
_refine_ls_number_reflns 2516
_refine_ls_number_restraints 0
_refine_ls_restrained_S_all 1.039
_refine_ls_R_factor_all 0.0707
_refine_ls_R_factor_gt 0.0643
_refine_ls_shift/su_max 0.000
_refine_ls_shift/su_mean 0.000
_refine_ls_structure_factor_coef Fsqd
_refine_ls_weighting_details 'w=1/[\s^2^(Fo^2^)+(0.1228P)^2^+0.1106P] where P=(Fo^2^+2Fc^2^)/3'
_refine_ls_weighting_scheme calc
_refine_ls_wR_factor_gt 0.1690
_refine_ls_wR_factor_ref 0.1817
_reflns_Friedel_coverage 0.000
_reflns_number_gt 2127
_reflns_number_total 2516
_reflns_threshold_expression 'I > 2\s(I)'
_cod_data_source_file cs9b04352_si_002.cif
_cod_data_source_block yjs-zm--1
_cod_original_cell_volume 1286.76(7)
_cod_database_code 4517129
_shelx_space_group_comment
;
The symmetry employed for this shelxl refinement is uniquely defined
by the following loop, which should always be used as a source of
symmetry information in preference to the above space-group names.
They are only intended as comments.
;
_reflns_odcompleteness_completeness 99.79
_reflns_odcompleteness_iscentric 1
_reflns_odcompleteness_theta 66.97
_olex2_refinement_description
;
1. Fixed Uiso
 At 1.2 times of:
  All C(H) groups, All N(H) groups
 At 1.5 times of:
  All C(H,H,H) groups
2.a Aromatic/amide H refined with riding coordinates:
 N002(H002), C007(H007), C008(H008), C00C(H00G), C00D(H00H), C00E(H00I),
 C00F(H00J), C00G(H00K)
2.b Idealised Me refined as rotating group:
 C00A(H00A,H00B,H00C), C00B(H00D,H00E,H00F), C00H(H00L,H00M,H00N)
;
_shelx_shelxl_version_number 2014/7
_olex2_date_sample_data_collection 2019-04-22
_olex2_submission_special_instructions 'No special instructions were received'

loop_
_space_group_symop_operation_xyz
'x, y, z'
'-x, y+1/2, -z+1/2'
'-x, -y, -z'
'x, -y-1/2, z-1/2'

loop_
_atom_site_label
_atom_site_type_symbol
_atom_site_fract_x
_atom_site_fract_y
_atom_site_fract_z
_atom_site_U_iso_or_equiv
_atom_site_adp_type
_atom_site_occupancy
_atom_site_site_symmetry_order
_atom_site_calc_flag
_atom_site_refinement_flags_posn
O001 O 0.20206(11) 0.24997(11) 0.47580(10) 0.0537(4) Uani 1 1 d .
N002 N 0.16579(11) 0.20095(12) 0.26337(11) 0.0441(3) Uani 1 1 d .
H002 H 0.1890 0.2116 0.1860 0.053 Uiso 1 1 calc R
C003 C 0.32086(14) 0.34361(13) 0.31978(13) 0.0430(4) Uani 1 1 d .
C004 C 0.06391(13) 0.11851(15) 0.27900(13) 0.0452(4) Uani 1 1 d .
C005 C 0.43833(14) 0.34393(14) 0.38543(15) 0.0457(4) Uani 1 1 d .
C006 C 0.22481(13) 0.26045(13) 0.36110(13) 0.0413(4) Uani 1 1 d .
C007 C 0.29292(17) 0.42207(15) 0.22098(16) 0.0547(4) Uani 1 1 d .
H007 H 0.2164 0.4200 0.1783 0.066 Uiso 1 1 calc R
C008 C 0.47423(16) 0.26342(17) 0.48604(17) 0.0547(4) Uani 1 1 d .
H008 H 0.4194 0.2077 0.5131 0.066 Uiso 1 1 calc R
C009 C 0.52348(17) 0.42859(17) 0.34527(19) 0.0596(5) Uani 1 1 d .
C00A C 0.02406(17) 0.07382(19) 0.14341(16) 0.0610(5) Uani 1 1 d .
H00A H -0.0038 0.1391 0.0900 0.091 Uiso 1 1 calc GR
H00B H -0.0403 0.0177 0.1495 0.091 Uiso 1 1 calc GR
H00C H 0.0912 0.0365 0.1053 0.091 Uiso 1 1 calc GR
C00B C 0.10724(18) 0.01381(17) 0.36269(17) 0.0608(5) Uani 1 1 d .
H00D H 0.1725 -0.0251 0.3229 0.091 Uiso 1 1 calc GR
H00E H 0.0417 -0.0408 0.3702 0.091 Uiso 1 1 calc GR
H00F H 0.1348 0.0413 0.4477 0.091 Uiso 1 1 calc GR
C00C C 0.58896(19) 0.2671(2) 0.5436(2) 0.0706(6) Uani 1 1 d .
H00G H 0.6118 0.2136 0.6091 0.085 Uiso 1 1 calc R
C00D C 0.4899(2) 0.50824(19) 0.2445(2) 0.0724(6) Uani 1 1 d .
H00H H 0.5457 0.5639 0.2195 0.087 Uiso 1 1 calc R
C00E C 0.3776(2) 0.50561(18) 0.1829(2) 0.0692(6) Uani 1 1 d .
H00I H 0.3571 0.5587 0.1161 0.083 Uiso 1 1 calc R
C00F C 0.64051(19) 0.4301(2) 0.4092(2) 0.0775(7) Uani 1 1 d .
H00J H 0.6963 0.4862 0.3854 0.093 Uiso 1 1 calc R
C00G C 0.67271(19) 0.3515(3) 0.5042(3) 0.0836(7) Uani 1 1 d .
H00K H 0.7506 0.3532 0.5437 0.100 Uiso 1 1 calc R
C00H C -0.04022(17) 0.18233(19) 0.3385(2) 0.0659(5) Uani 1 1 d .
H00L H -0.0154 0.2069 0.4254 0.099 Uiso 1 1 calc GR
H00M H -0.1082 0.1299 0.3410 0.099 Uiso 1 1 calc GR
H00N H -0.0627 0.2504 0.2868 0.099 Uiso 1 1 calc GR

loop_
_atom_site_aniso_label
_atom_site_aniso_U_11
_atom_site_aniso_U_22
_atom_site_aniso_U_33
_atom_site_aniso_U_23
_atom_site_aniso_U_13
_atom_site_aniso_U_12
O001 0.0550(7) 0.0756(8) 0.0307(6) -0.0053(5) 0.0057(4) -0.0120(5)
N002 0.0477(7) 0.0561(8) 0.0287(6) -0.0007(5) 0.0037(5) -0.0118(5)
C003 0.0489(8) 0.0453(8) 0.0354(7) -0.0068(5) 0.0064(6) -0.0057(6)
C004 0.0453(8) 0.0543(9) 0.0361(7) -0.0008(6) 0.0031(5) -0.0112(6)
C005 0.0466(8) 0.0481(8) 0.0431(7) -0.0122(6) 0.0073(6) -0.0063(6)
C006 0.0420(7) 0.0499(8) 0.0322(7) -0.0021(5) 0.0026(5) -0.0018(6)
C007 0.0651(10) 0.0536(9) 0.0453(8) 0.0000(7) 0.0028(7) -0.0054(7)
C008 0.0515(9) 0.0600(10) 0.0521(9) -0.0105(7) -0.0006(7) -0.0021(7)
C009 0.0547(9) 0.0626(11) 0.0630(10) -0.0179(8) 0.0160(7) -0.0162(8)
C00A 0.0607(10) 0.0771(12) 0.0442(9) -0.0030(8) -0.0041(7) -0.0236(9)
C00B 0.0714(11) 0.0594(10) 0.0513(9) 0.0076(7) 0.0018(8) -0.0104(8)
C00C 0.0568(11) 0.0836(14) 0.0697(12) -0.0112(10) -0.0090(9) 0.0073(10)
C00D 0.0847(14) 0.0623(12) 0.0728(13) -0.0018(9) 0.0245(11) -0.0289(10)
C00E 0.0932(15) 0.0570(11) 0.0583(10) 0.0086(8) 0.0123(10) -0.0148(10)
C00F 0.0541(11) 0.0907(16) 0.0888(15) -0.0232(13) 0.0144(10) -0.0253(10)
C00G 0.0453(10) 0.1089(19) 0.0952(16) -0.0289(14) -0.0063(10) -0.0054(11)
C00H 0.0502(9) 0.0699(12) 0.0791(12) -0.0097(10) 0.0145(8) -0.0075(8)

loop_
_atom_type_symbol
_atom_type_description
_atom_type_scat_dispersion_real
_atom_type_scat_dispersion_imag
_atom_type_scat_source
C C 0.0181 0.0091 'International Tables Vol C Tables 4.2.6.8 and 6.1.1.4'
H H 0.0000 0.0000 'International Tables Vol C Tables 4.2.6.8 and 6.1.1.4'
N N 0.0311 0.0180 'International Tables Vol C Tables 4.2.6.8 and 6.1.1.4'
O O 0.0492 0.0322 'International Tables Vol C Tables 4.2.6.8 and 6.1.1.4'

loop_
_geom_angle_atom_site_label_1
_geom_angle_atom_site_label_2
_geom_angle_atom_site_label_3
_geom_angle
C004 N002 H002 117.6
C006 N002 H002 117.6
C006 N002 C004 124.87(11)
C005 C003 C006 120.55(13)
C007 C003 C005 120.39(15)
C007 C003 C006 119.02(14)
N002 C004 C00A 106.75(12)
N002 C004 C00B 109.64(13)
N002 C004 C00H 110.30(14)
C00A C004 C00B 108.81(15)
C00H C004 C00A 110.08(15)
C00H C004 C00B 111.14(15)
C008 C005 C003 123.33(14)
C008 C005 C009 118.96(16)
C009 C005 C003 117.70(16)
O001 C006 N002 123.43(14)
O001 C006 C003 121.65(13)
N002 C006 C003 114.92(12)
C003 C007 H007 119.4
C003 C007 C00E 121.29(18)
C00E C007 H007 119.4
C005 C008 H008 119.8
C00C C008 C005 120.44(18)
C00C C008 H008 119.8
C00D C009 C005 119.75(18)
C00D C009 C00F 121.77(19)
C00F C009 C005 118.5(2)
C004 C00A H00A 109.5
C004 C00A H00B 109.5
C004 C00A H00C 109.5
H00A C00A H00B 109.5
H00A C00A H00C 109.5
H00B C00A H00C 109.5
C004 C00B H00D 109.5
C004 C00B H00E 109.5
C004 C00B H00F 109.5
H00D C00B H00E 109.5
H00D C00B H00F 109.5
H00E C00B H00F 109.5
C008 C00C H00G 119.8
C008 C00C C00G 120.5(2)
C00G C00C H00G 119.8
C009 C00D H00H 119.3
C00E C00D C009 121.41(17)
C00E C00D H00H 119.3
C007 C00E H00I 120.3
C00D C00E C007 119.45(18)
C00D C00E H00I 120.3
C009 C00F H00J 119.3
C00G C00F C009 121.3(2)
C00G C00F H00J 119.3
C00C C00G H00K 119.8
C00F C00G C00C 120.34(19)
C00F C00G H00K 119.8
C004 C00H H00L 109.5
C004 C00H H00M 109.5
C004 C00H H00N 109.5
H00L C00H H00M 109.5
H00L C00H H00N 109.5
H00M C00H H00N 109.5

loop_
_geom_bond_atom_site_label_1
_geom_bond_atom_site_label_2
_geom_bond_distance
O001 C006 1.2283(18)
N002 H002 0.8600
N002 C004 1.4804(18)
N002 C006 1.3449(19)
C003 C005 1.427(2)
C003 C006 1.501(2)
C003 C007 1.370(2)
C004 C00A 1.523(2)
C004 C00B 1.524(2)
C004 C00H 1.522(2)
C005 C008 1.417(3)
C005 C009 1.424(2)
C007 H007 0.9300
C007 C00E 1.405(3)
C008 H008 0.9300
C008 C00C 1.368(3)
C009 C00D 1.406(3)
C009 C00F 1.416(3)
C00A H00A 0.9600
C00A H00B 0.9600
C00A H00C 0.9600
C00B H00D 0.9600
C00B H00E 0.9600
C00B H00F 0.9600
C00C H00G 0.9300
C00C C00G 1.408(4)
C00D H00H 0.9300
C00D C00E 1.360(3)
C00E H00I 0.9300
C00F H00J 0.9300
C00F C00G 1.353(4)
C00G H00K 0.9300
C00H H00L 0.9600
C00H H00M 0.9600
C00H H00N 0.9600
